data_4347337
loop_
_publ_author_name
'Mondal, Prasenjit'
'Chatterjee, Madhumita'
'Paretzki, Alexa'
'Beyer, Katharina'
'Kaim, Wolfgang'
'Lahiri, Goutam Kumar'

_publ_section_title
;
 Noninnocence of Indigo: Dehydroindigo Anions as Bridging Electron-Donor
 Ligands in Diruthenium Complexes.
;
_journal_issue 6
_journal_name_full 'Inorganic chemistry'
_journal_page_first 3105
_journal_page_last 3116
_journal_paper_doi 10.1021/acs.inorgchem.6b00038
_journal_volume 55
_journal_year 2016
_chemical_formula_sum 'C45 H35 Cl N8 O6 Ru'
_chemical_formula_weight 920.33
_space_group_IT_number 2
_space_group_name_Hall '-P 1'
_space_group_name_H-M_alt 'P -1'
_symmetry_cell_setting triclinic
_symmetry_space_group_name_H-M 'P -1'
_atom_sites_solution_hydrogens geom
_atom_sites_solution_primary direct
_atom_sites_solution_secondary difmap
_audit_creation_method SHELXL-97
_cell_angle_alpha 65.766(15)
_cell_angle_beta 62.937(14)
_cell_angle_gamma 77.553(18)
_cell_formula_units_Z 2
_cell_length_a 13.346(3)
_cell_length_b 13.673(4)
_cell_length_c 13.733(3)
_cell_measurement_reflns_used 6237
_cell_measurement_temperature 100(2)
_cell_measurement_theta_max 29.2
_cell_measurement_theta_min 3.1
_cell_volume 2033.7(9)
_computing_structure_refinement 'SHELXL-97 (Sheldrick, 2008)'
_computing_structure_solution 'SHELXS-97 (Sheldrick, 2008)'
_diffrn_ambient_temperature 100(2)
_diffrn_measured_fraction_theta_full 0.996
_diffrn_measured_fraction_theta_max 0.996
_diffrn_measurement_device_type 'Rigaku Saturn724+ (4x4 bin mode)'
_diffrn_measurement_method 'profile data from \w-scans'
_diffrn_radiation_monochromator graphite
_diffrn_radiation_source 'fine-focus sealed tube'
_diffrn_radiation_type MoK\a
_diffrn_radiation_wavelength 0.71070
_diffrn_reflns_av_R_equivalents 0.0968
_diffrn_reflns_av_sigmaI/netI 0.0747
_diffrn_reflns_limit_h_max 15
_diffrn_reflns_limit_h_min -15
_diffrn_reflns_limit_k_max 16
_diffrn_reflns_limit_k_min -16
_diffrn_reflns_limit_l_max 16
_diffrn_reflns_limit_l_min -16
_diffrn_reflns_number 35191
_diffrn_reflns_theta_full 25.00
_diffrn_reflns_theta_max 25.00
_diffrn_reflns_theta_min 3.07
_exptl_absorpt_coefficient_mu 0.512
_exptl_absorpt_correction_T_max 0.9699
_exptl_absorpt_correction_T_min 0.9045
_exptl_absorpt_correction_type numerical
_exptl_absorpt_process_details 'Busing, W. R.; Levy, H. A. Acta Crystallogr. 1957, 10, 180-182'
_exptl_crystal_colour violet
_exptl_crystal_density_diffrn 1.503
_exptl_crystal_density_method 'not measured'
_exptl_crystal_description needle
_exptl_crystal_F_000 940
_exptl_crystal_size_max 0.20
_exptl_crystal_size_mid 0.14
_exptl_crystal_size_min 0.06
_refine_diff_density_max 0.699
_refine_diff_density_min -0.717
_refine_diff_density_rms 0.099
_refine_ls_extinction_method none
_refine_ls_goodness_of_fit_ref 1.054
_refine_ls_hydrogen_treatment mixed
_refine_ls_matrix_type full
_refine_ls_number_parameters 551
_refine_ls_number_reflns 7127
_refine_ls_number_restraints 0
_refine_ls_restrained_S_all 1.054
_refine_ls_R_factor_all 0.0597
_refine_ls_R_factor_gt 0.0482
_refine_ls_shift/su_max 0.001
_refine_ls_shift/su_mean 0.000
_refine_ls_structure_factor_coef Fsqd
_refine_ls_weighting_details 'calc w=1/[\s^2^(Fo^2^)+(0.0436P)^2^+1.5771P] where P=(Fo^2^+2Fc^2^)/3'
_refine_ls_weighting_scheme calc
_refine_ls_wR_factor_gt 0.1061
_refine_ls_wR_factor_ref 0.1152
_reflns_number_gt 6216
_reflns_number_total 7127
_reflns_threshold_expression >2sigma(I)
_cod_data_source_file ic6b00038_si_002.cif
_cod_data_source_block '[1]ClO4'
_cod_original_sg_symbol_H-M P-1
_cod_database_code 4347337

loop_
_symmetry_equiv_pos_as_xyz
'x, y, z'
'-x, -y, -z'

loop_
_atom_site_label
_atom_site_type_symbol
_atom_site_fract_x
_atom_site_fract_y
_atom_site_fract_z
_atom_site_U_iso_or_equiv
_atom_site_adp_type
_atom_site_occupancy
_atom_site_symmetry_multiplicity
_atom_site_calc_flag
_atom_site_refinement_flags
Ru1 Ru 0.24261(2) 0.84280(2) 0.67920(2) 0.01512(11) Uani 1 1 d .
Cl1 Cl 0.75908(8) 1.28557(8) 0.82292(9) 0.0355(3) Uani 1 1 d .
O1 O 0.23448(18) 1.00433(18) 0.5820(2) 0.0184(5) Uani 1 1 d .
N5 N 0.4030(2) 0.8415(2) 0.5568(2) 0.0161(6) Uani 1 1 d .
N6 N 0.1551(2) 0.7970(2) 0.6171(2) 0.0171(6) Uani 1 1 d .
N7 N 0.2235(2) 0.6268(2) 0.7054(3) 0.0201(7) Uani 1 1 d .
O2 O -0.1104(2) 1.0108(2) 0.9752(2) 0.0269(6) Uani 1 1 d .
N8 N 0.2640(2) 0.6839(2) 0.7342(2) 0.0173(6) Uani 1 1 d .
N2 N 0.0396(2) 1.1507(2) 0.7566(3) 0.0204(7) Uani 1 1 d .
H2 H -0.0132 1.1586 0.8213 0.024 Uiso 1 1 calc R
N4 N 0.4825(2) 0.8730(2) 0.5638(2) 0.0189(7) Uani 1 1 d .
N3 N 0.3350(2) 0.8890(2) 0.7370(2) 0.0164(6) Uani 1 1 d .
N1 N 0.0924(2) 0.8570(2) 0.8184(2) 0.0170(6) Uani 1 1 d .
C17 C 0.3020(3) 0.9120(3) 0.8335(3) 0.0235(8) Uani 1 1 d .
H17 H 0.2252 0.9042 0.8874 0.028 Uiso 1 1 calc R
C34 C 0.4254(3) 0.5574(3) 0.7287(3) 0.0246(9) Uani 1 1 d .
H34 H 0.4183 0.5391 0.6725 0.030 Uiso 1 1 calc R
C22 C 0.4460(3) 0.7942(3) 0.4681(3) 0.0182(8) Uani 1 1 d .
O3 O 0.8248(2) 1.2555(3) 0.8895(3) 0.0430(8) Uani 1 1 d .
C10 C 0.1723(3) 1.0750(3) 0.6268(3) 0.0154(7) Uani 1 1 d .
C8 C 0.0238(3) 0.7769(3) 0.9236(3) 0.0199(8) Uani 1 1 d .
C1 C 0.0472(3) 0.9532(3) 0.8263(3) 0.0173(8) Uani 1 1 d .
C20 C 0.5234(3) 0.9366(3) 0.6799(3) 0.0225(8) Uani 1 1 d .
H20 H 0.5999 0.9448 0.6249 0.027 Uiso 1 1 calc R
C9 C 0.0854(3) 1.0524(3) 0.7428(3) 0.0173(8) Uani 1 1 d .
C11 C 0.1729(3) 1.1892(3) 0.5702(3) 0.0188(8) Uani 1 1 d .
C2 C -0.0554(3) 0.9388(3) 0.9416(3) 0.0200(8) Uani 1 1 d .
C3 C -0.0660(3) 0.8227(3) 0.9977(3) 0.0216(8) Uani 1 1 d .
C33 C 0.3473(3) 0.6282(3) 0.7795(3) 0.0186(8) Uani 1 1 d .
C28 C 0.0987(3) 0.8600(3) 0.5509(3) 0.0251(9) Uani 1 1 d .
H28 H 0.0947 0.9354 0.5322 0.030 Uiso 1 1 calc R
C31 C 0.1050(3) 0.6429(3) 0.6086(4) 0.0311(10) Uani 1 1 d .
H31 H 0.1066 0.5672 0.6308 0.037 Uiso 1 1 calc R
C12 C 0.2349(3) 1.2585(3) 0.4558(3) 0.0220(8) Uani 1 1 d .
H12 H 0.2900 1.2304 0.3988 0.026 Uiso 1 1 calc R
C19 C 0.4871(3) 0.9590(3) 0.7802(3) 0.0294(9) Uani 1 1 d .
H19 H 0.5383 0.9827 0.7959 0.035 Uiso 1 1 calc R
C14 C 0.1329(3) 1.4085(3) 0.5127(3) 0.0240(8) Uani 1 1 d .
H14 H 0.1204 1.4841 0.4913 0.029 Uiso 1 1 calc R
C18 C 0.3749(3) 0.9463(3) 0.8577(3) 0.0289(9) Uani 1 1 d .
H18 H 0.3482 0.9613 0.9273 0.035 Uiso 1 1 calc R
C38 C 0.3539(3) 0.6522(3) 0.8644(3) 0.0265(9) Uani 1 1 d .
H38 H 0.2979 0.6972 0.9010 0.032 Uiso 1 1 calc R
C32 C 0.1581(3) 0.6887(3) 0.6452(3) 0.0218(8) Uani 1 1 d .
C4 C -0.1448(3) 0.7607(3) 1.1035(3) 0.0303(10) Uani 1 1 d .
H4 H -0.2058 0.7933 1.1522 0.036 Uiso 1 1 calc R
C21 C 0.4464(3) 0.9022(3) 0.6611(3) 0.0191(8) Uani 1 1 d .
C16 C 0.0906(3) 1.2322(3) 0.6530(3) 0.0192(8) Uani 1 1 d .
C23 C 0.5473(3) 0.7342(3) 0.4505(3) 0.0260(9) Uani 1 1 d .
H23 H 0.5879 0.7252 0.4954 0.031 Uiso 1 1 calc R
C35 C 0.5134(3) 0.5147(3) 0.7631(3) 0.0306(10) Uani 1 1 d .
H35 H 0.5670 0.4660 0.7305 0.037 Uiso 1 1 calc R
C27 C 0.3868(3) 0.8079(3) 0.4029(3) 0.0248(9) Uani 1 1 d .
H27 H 0.3174 0.8480 0.4166 0.030 Uiso 1 1 calc R
C7 C 0.0373(3) 0.6664(3) 0.9582(3) 0.0292(10) Uani 1 1 d .
H7 H 0.0992 0.6335 0.9105 0.035 Uiso 1 1 calc R
C15 C 0.0703(3) 1.3436(3) 0.6254(3) 0.0242(9) Uani 1 1 d .
H15 H 0.0160 1.3727 0.6819 0.029 Uiso 1 1 calc R
C29 C 0.0472(3) 0.8189(3) 0.5098(4) 0.0321(10) Uani 1 1 d .
H29 H 0.0103 0.8654 0.4614 0.039 Uiso 1 1 calc R
C6 C -0.0425(4) 0.6044(3) 1.0650(4) 0.0377(11) Uani 1 1 d .
H6 H -0.0346 0.5284 1.0895 0.045 Uiso 1 1 calc R
C37 C 0.4437(3) 0.6095(3) 0.8956(3) 0.0317(10) Uani 1 1 d .
H37 H 0.4500 0.6266 0.9530 0.038 Uiso 1 1 calc R
C24 C 0.5874(3) 0.6880(3) 0.3664(4) 0.0358(11) Uani 1 1 d .
H24 H 0.6550 0.6451 0.3551 0.043 Uiso 1 1 calc R
O5 O 0.6425(2) 1.2650(3) 0.8975(3) 0.0514(9) Uani 1 1 d .
C25 C 0.5305(4) 0.7037(3) 0.2987(4) 0.0373(11) Uani 1 1 d .
H25 H 0.5606 0.6739 0.2390 0.045 Uiso 1 1 calc R
O6 O 0.8008(3) 1.2234(5) 0.7488(4) 0.1030(18) Uani 1 1 d .
C36 C 0.5242(4) 0.5423(3) 0.8443(4) 0.0364(11) Uani 1 1 d .
H36 H 0.5866 0.5152 0.8646 0.044 Uiso 1 1 calc R
C13 C 0.2146(3) 1.3670(3) 0.4282(3) 0.0237(8) Uani 1 1 d .
H13 H 0.2559 1.4146 0.3514 0.028 Uiso 1 1 calc R
C26 C 0.4293(3) 0.7627(3) 0.3173(3) 0.0326(10) Uani 1 1 d .
H26 H 0.3893 0.7721 0.2717 0.039 Uiso 1 1 calc R
C5 C -0.1326(3) 0.6509(3) 1.1362(3) 0.0337(10) Uani 1 1 d .
H5 H -0.1863 0.6068 1.2078 0.040 Uiso 1 1 calc R
C45 C 0.6449(4) 0.7780(5) 0.9691(4) 0.0576(15) Uani 1 1 d .
H45 H 0.5927 0.7238 1.0274 0.069 Uiso 1 1 calc R
C30 C 0.0498(3) 0.7084(4) 0.5400(4) 0.0381(11) Uani 1 1 d .
H30 H 0.0137 0.6784 0.5133 0.046 Uiso 1 1 calc R
O4 O 0.7693(3) 1.3937(3) 0.7530(5) 0.132(3) Uani 1 1 d .
C42 C 0.7908(5) 0.9387(6) 0.8009(5) 0.081(2) Uani 1 1 d .
H42 H 0.8410 0.9941 0.7415 0.097 Uiso 1 1 calc R
C43 C 0.6940(5) 0.9602(5) 0.8878(5) 0.0660(16) Uani 1 1 d .
H43 H 0.6775 1.0307 0.8895 0.079 Uiso 1 1 calc R
C41 C 0.8137(5) 0.8328(6) 0.8020(5) 0.079(2) Uani 1 1 d .
H41 H 0.8811 0.8168 0.7438 0.095 Uiso 1 1 calc R
C44 C 0.6228(5) 0.8809(5) 0.9704(5) 0.0646(16) Uani 1 1 d .
H44 H 0.5565 0.8961 1.0303 0.078 Uiso 1 1 calc R
C40 C 0.7407(4) 0.7525(5) 0.8855(5) 0.0597(15) Uani 1 1 d .
C39 C 0.7674(6) 0.6375(6) 0.8882(7) 0.105(3) Uani 1 1 d .
H39A H 0.7092 0.5906 0.9574 0.158 Uiso 1 1 calc R
H39B H 0.8408 0.6135 0.8915 0.158 Uiso 1 1 calc R
H39C H 0.7692 0.6344 0.8173 0.158 Uiso 1 1 calc R

loop_
_atom_site_aniso_label
_atom_site_aniso_U_11
_atom_site_aniso_U_22
_atom_site_aniso_U_33
_atom_site_aniso_U_23
_atom_site_aniso_U_13
_atom_site_aniso_U_12
Ru1 0.01566(17) 0.01455(16) 0.01601(17) -0.00844(12) -0.00461(12) -0.00054(11)
Cl1 0.0262(5) 0.0370(6) 0.0290(5) -0.0021(5) -0.0095(4) 0.0019(4)
O1 0.0199(12) 0.0146(12) 0.0195(13) -0.0073(10) -0.0065(10) 0.0002(10)
N5 0.0193(15) 0.0149(14) 0.0154(15) -0.0066(12) -0.0065(12) -0.0021(12)
N6 0.0137(14) 0.0191(15) 0.0204(16) -0.0117(13) -0.0047(12) -0.0002(12)
N7 0.0236(16) 0.0188(16) 0.0234(17) -0.0115(13) -0.0096(13) -0.0034(12)
O2 0.0269(14) 0.0259(14) 0.0239(14) -0.0149(12) -0.0039(11) 0.0032(11)
N8 0.0153(14) 0.0173(15) 0.0150(15) -0.0064(12) -0.0022(12) -0.0004(12)
N2 0.0214(15) 0.0166(15) 0.0200(16) -0.0097(13) -0.0039(13) 0.0010(12)
N4 0.0209(15) 0.0185(15) 0.0198(16) -0.0082(13) -0.0079(12) -0.0036(12)
N3 0.0221(15) 0.0141(14) 0.0159(15) -0.0085(12) -0.0076(12) 0.0000(12)
N1 0.0164(14) 0.0126(14) 0.0186(15) -0.0059(12) -0.0036(12) -0.0018(11)
C17 0.029(2) 0.0208(19) 0.0188(19) -0.0086(16) -0.0077(16) -0.0001(16)
C34 0.0244(19) 0.0214(19) 0.024(2) -0.0088(16) -0.0078(16) 0.0022(15)
C22 0.0236(18) 0.0139(17) 0.0143(18) -0.0059(14) -0.0023(15) -0.0065(14)
O3 0.0433(18) 0.053(2) 0.0414(18) -0.0246(16) -0.0246(15) 0.0140(15)
C10 0.0158(17) 0.0169(17) 0.0205(18) -0.0114(15) -0.0096(14) 0.0004(14)
C8 0.0200(18) 0.0189(18) 0.0153(18) -0.0062(15) -0.0001(14) -0.0071(14)
C1 0.0165(17) 0.0201(18) 0.0181(18) -0.0093(15) -0.0076(14) 0.0004(14)
C20 0.0261(19) 0.0220(19) 0.022(2) -0.0060(16) -0.0125(16) -0.0030(15)
C9 0.0170(17) 0.0162(18) 0.0219(19) -0.0112(15) -0.0075(15) 0.0013(14)
C11 0.0162(17) 0.0192(18) 0.0233(19) -0.0080(15) -0.0107(15) 0.0015(14)
C2 0.0188(18) 0.0236(19) 0.0216(19) -0.0122(16) -0.0090(15) 0.0014(15)
C3 0.0226(19) 0.0205(19) 0.0209(19) -0.0104(16) -0.0061(15) 0.0001(15)
C33 0.0239(18) 0.0144(17) 0.0168(18) -0.0032(14) -0.0083(15) -0.0046(14)
C28 0.026(2) 0.021(2) 0.030(2) -0.0107(17) -0.0129(17) 0.0031(16)
C31 0.037(2) 0.024(2) 0.041(3) -0.0126(19) -0.020(2) -0.0066(18)
C12 0.0184(18) 0.0204(19) 0.025(2) -0.0078(16) -0.0078(15) 0.0003(15)
C19 0.037(2) 0.032(2) 0.030(2) -0.0111(18) -0.0195(18) -0.0091(18)
C14 0.028(2) 0.0139(18) 0.035(2) -0.0082(17) -0.0185(17) -0.0005(15)
C18 0.038(2) 0.035(2) 0.021(2) -0.0142(18) -0.0136(17) -0.0031(18)
C38 0.034(2) 0.0196(19) 0.023(2) -0.0042(16) -0.0117(17) -0.0020(16)
C32 0.0191(18) 0.0228(19) 0.024(2) -0.0129(16) -0.0045(15) -0.0017(15)
C4 0.026(2) 0.029(2) 0.021(2) -0.0099(17) 0.0033(16) -0.0025(17)
C21 0.0234(19) 0.0174(18) 0.0157(18) -0.0051(15) -0.0087(15) 0.0007(15)
C16 0.0227(18) 0.0184(18) 0.0198(19) -0.0066(15) -0.0115(15) -0.0008(15)
C23 0.0226(19) 0.031(2) 0.020(2) -0.0135(17) -0.0019(16) -0.0011(16)
C35 0.029(2) 0.022(2) 0.034(2) -0.0060(18) -0.0121(18) 0.0029(16)
C27 0.0244(19) 0.029(2) 0.0177(19) -0.0104(16) -0.0022(15) -0.0064(16)
C7 0.031(2) 0.0185(19) 0.026(2) -0.0118(17) 0.0026(17) -0.0051(16)
C15 0.028(2) 0.0193(19) 0.030(2) -0.0132(17) -0.0131(17) 0.0008(16)
C29 0.027(2) 0.037(2) 0.040(2) -0.017(2) -0.0204(19) 0.0034(18)
C6 0.046(3) 0.023(2) 0.028(2) -0.0080(18) -0.0008(19) -0.0082(19)
C37 0.046(2) 0.029(2) 0.024(2) -0.0019(18) -0.0211(19) -0.0093(19)
C24 0.031(2) 0.034(2) 0.033(2) -0.020(2) -0.0002(19) 0.0042(18)
O5 0.0275(16) 0.067(2) 0.045(2) -0.0165(17) -0.0031(14) -0.0105(15)
C25 0.049(3) 0.034(2) 0.027(2) -0.020(2) -0.004(2) -0.006(2)
O6 0.059(2) 0.212(6) 0.096(3) -0.119(4) -0.038(2) 0.032(3)
C36 0.037(2) 0.033(2) 0.037(2) 0.000(2) -0.025(2) 0.0006(19)
C13 0.0221(19) 0.0182(19) 0.027(2) -0.0023(16) -0.0096(16) -0.0061(15)
C26 0.046(3) 0.033(2) 0.026(2) -0.0127(18) -0.0127(19) -0.0136(19)
C5 0.036(2) 0.027(2) 0.021(2) -0.0074(17) 0.0064(17) -0.0121(18)
C45 0.045(3) 0.093(5) 0.035(3) -0.015(3) -0.015(2) -0.022(3)
C30 0.039(2) 0.043(3) 0.054(3) -0.026(2) -0.029(2) -0.001(2)
O4 0.053(2) 0.058(3) 0.173(5) 0.064(3) -0.045(3) -0.009(2)
C42 0.076(4) 0.120(6) 0.055(4) -0.008(4) -0.029(3) -0.061(4)
C43 0.082(4) 0.084(4) 0.055(4) -0.023(3) -0.048(3) -0.004(4)
C41 0.050(3) 0.134(6) 0.057(4) -0.051(4) 0.003(3) -0.032(4)
C44 0.064(4) 0.088(5) 0.041(3) -0.023(3) -0.025(3) 0.006(3)
C40 0.047(3) 0.096(5) 0.048(3) -0.032(3) -0.015(3) -0.023(3)
C39 0.117(6) 0.112(6) 0.127(7) -0.076(5) -0.054(5) -0.003(5)

loop_
_atom_type_symbol
_atom_type_description
_atom_type_scat_dispersion_real
_atom_type_scat_dispersion_imag
_atom_type_scat_source
C C 0.0033 0.0016 'International Tables Vol C Tables 4.2.6.8 and 6.1.1.4'
H H 0.0000 0.0000 'International Tables Vol C Tables 4.2.6.8 and 6.1.1.4'
Cl Cl 0.1484 0.1585 'International Tables Vol C Tables 4.2.6.8 and 6.1.1.4'
N N 0.0061 0.0033 'International Tables Vol C Tables 4.2.6.8 and 6.1.1.4'
O O 0.0106 0.0060 'International Tables Vol C Tables 4.2.6.8 and 6.1.1.4'
Ru Ru -1.2594 0.8363 'International Tables Vol C Tables 4.2.6.8 and 6.1.1.4'

loop_
_geom_angle_atom_site_label_1
_geom_angle_atom_site_label_2
_geom_angle_atom_site_label_3
_geom_angle
N8 Ru1 N6 76.50(12)
N8 Ru1 N5 84.50(11)
N6 Ru1 N5 101.70(11)
N8 Ru1 N3 103.44(12)
N6 Ru1 N3 178.24(10)
N5 Ru1 N3 76.55(11)
N8 Ru1 O1 165.69(11)
N6 Ru1 O1 94.58(11)
N5 Ru1 O1 86.45(10)
N3 Ru1 O1 85.13(10)
N8 Ru1 N1 99.50(11)
N6 Ru1 N1 89.78(11)
N5 Ru1 N1 168.46(12)
N3 Ru1 N1 91.96(11)
O1 Ru1 N1 91.53(10)
O4 Cl1 O3 110.9(3)
O4 Cl1 O5 108.8(2)
O3 Cl1 O5 111.4(2)
O4 Cl1 O6 108.7(4)
O3 Cl1 O6 107.7(2)
O5 Cl1 O6 109.3(3)
C10 O1 Ru1 123.7(2)
N4 N5 C22 111.8(3)
N4 N5 Ru1 119.4(2)
C22 N5 Ru1 128.2(2)
C28 N6 C32 118.0(3)
C28 N6 Ru1 128.3(2)
C32 N6 Ru1 113.7(2)
N8 N7 C32 111.9(3)
N7 N8 C33 114.6(3)
N7 N8 Ru1 120.8(2)
C33 N8 Ru1 122.7(2)
C16 N2 C9 108.8(3)
C16 N2 H2 125.6
C9 N2 H2 125.6
N5 N4 C21 113.5(3)
C17 N3 C21 116.7(3)
C17 N3 Ru1 129.9(2)
C21 N3 Ru1 113.3(2)
C1 N1 C8 106.8(3)
C1 N1 Ru1 122.0(2)
C8 N1 Ru1 131.0(2)
N3 C17 C18 122.7(3)
N3 C17 H17 118.6
C18 C17 H17 118.6
C35 C34 C33 118.0(4)
C35 C34 H34 121.0
C33 C34 H34 121.0
C27 C22 C23 121.1(3)
C27 C22 N5 120.0(3)
C23 C22 N5 118.9(3)
O1 C10 C11 127.5(3)
O1 C10 C9 125.8(3)
C11 C10 C9 106.6(3)
C7 C8 C3 119.4(3)
C7 C8 N1 128.8(3)
C3 C8 N1 111.8(3)
N1 C1 C9 126.3(3)
N1 C1 C2 110.6(3)
C9 C1 C2 123.2(3)
C21 C20 C19 118.5(3)
C21 C20 H20 120.7
C19 C20 H20 120.7
C1 C9 N2 124.6(3)
C1 C9 C10 127.6(3)
N2 C9 C10 107.7(3)
C16 C11 C12 119.7(3)
C16 C11 C10 107.1(3)
C12 C11 C10 133.2(3)
O2 C2 C3 130.8(3)
O2 C2 C1 125.4(3)
C3 C2 C1 103.7(3)
C4 C3 C8 122.0(3)
C4 C3 C2 130.9(3)
C8 C3 C2 107.1(3)
C38 C33 C34 121.7(4)
C38 C33 N8 119.3(3)
C34 C33 N8 118.7(3)
N6 C28 C29 122.5(4)
N6 C28 H28 118.8
C29 C28 H28 118.8
C30 C31 C32 119.2(4)
C30 C31 H31 120.4
C32 C31 H31 120.4
C13 C12 C11 118.9(3)
C13 C12 H12 120.5
C11 C12 H12 120.5
C20 C19 C18 118.8(4)
C20 C19 H19 120.6
C18 C19 H19 120.6
C15 C14 C13 122.4(3)
C15 C14 H14 118.8
C13 C14 H14 118.8
C17 C18 C19 119.8(4)
C17 C18 H18 120.1
C19 C18 H18 120.1
C33 C38 C37 118.8(4)
C33 C38 H38 120.6
C37 C38 H38 120.6
N6 C32 C31 121.8(4)
N6 C32 N7 116.8(3)
C31 C32 N7 121.2(3)
C5 C4 C3 118.4(3)
C5 C4 H4 120.8
C3 C4 H4 120.8
N3 C21 C20 123.4(3)
N3 C21 N4 117.0(3)
C20 C21 N4 119.5(3)
N2 C16 C11 109.7(3)
N2 C16 C15 128.8(3)
C11 C16 C15 121.5(3)
C24 C23 C22 118.6(4)
C24 C23 H23 120.7
C22 C23 H23 120.7
C36 C35 C34 120.8(4)
C36 C35 H35 119.6
C34 C35 H35 119.6
C22 C27 C26 119.6(4)
C22 C27 H27 120.2
C26 C27 H27 120.2
C8 C7 C6 118.3(3)
C8 C7 H7 120.8
C6 C7 H7 120.8
C14 C15 C16 116.9(3)
C14 C15 H15 121.6
C16 C15 H15 121.6
C28 C29 C30 119.0(4)
C28 C29 H29 120.5
C30 C29 H29 120.5
C5 C6 C7 121.6(4)
C5 C6 H6 119.2
C7 C6 H6 119.2
C36 C37 C38 120.8(4)
C36 C37 H37 119.6
C38 C37 H37 119.6
C25 C24 C23 120.7(4)
C25 C24 H24 119.6
C23 C24 H24 119.6
C24 C25 C26 120.3(4)
C24 C25 H25 119.9
C26 C25 H25 119.9
C37 C36 C35 119.7(4)
C37 C36 H36 120.1
C35 C36 H36 120.1
C12 C13 C14 120.5(3)
C12 C13 H13 119.8
C14 C13 H13 119.8
C27 C26 C25 119.6(4)
C27 C26 H26 120.2
C25 C26 H26 120.2
C4 C5 C6 120.2(3)
C4 C5 H5 119.9
C6 C5 H5 119.9
C40 C45 C44 121.2(5)
C40 C45 H45 119.4
C44 C45 H45 119.4
C31 C30 C29 119.5(4)
C31 C30 H30 120.3
C29 C30 H30 120.3
C43 C42 C41 118.6(5)
C43 C42 H42 120.7
C41 C42 H42 120.7
C44 C43 C42 119.9(6)
C44 C43 H43 120.0
C42 C43 H43 120.0
C40 C41 C42 121.4(5)
C40 C41 H41 119.3
C42 C41 H41 119.3
C43 C44 C45 121.0(6)
C43 C44 H44 119.5
C45 C44 H44 119.5
C45 C40 C41 117.9(6)
C45 C40 C39 120.9(6)
C41 C40 C39 121.2(6)
C40 C39 H39A 109.5
C40 C39 H39B 109.5
H39A C39 H39B 109.5
C40 C39 H39C 109.5
H39A C39 H39C 109.5
H39B C39 H39C 109.5

loop_
_geom_bond_atom_site_label_1
_geom_bond_atom_site_label_2
_geom_bond_distance
Ru1 N8 1.988(3)
Ru1 N6 2.035(3)
Ru1 N5 2.036(3)
Ru1 N3 2.046(3)
Ru1 O1 2.069(2)
Ru1 N1 2.088(3)
Cl1 O4 1.389(4)
Cl1 O3 1.429(3)
Cl1 O5 1.432(3)
Cl1 O6 1.435(4)
O1 C10 1.296(4)
N5 N4 1.282(4)
N5 C22 1.443(4)
N6 C28 1.354(5)
N6 C32 1.365(4)
N7 N8 1.299(4)
N7 C32 1.387(5)
O2 C2 1.214(4)
N8 C33 1.442(4)
N2 C16 1.368(4)
N2 C9 1.402(4)
N2 H2 0.8800
N4 C21 1.395(4)
N3 C17 1.342(4)
N3 C21 1.371(4)
N1 C1 1.350(4)
N1 C8 1.433(4)
C17 C18 1.377(5)
C17 H17 0.9500
C34 C35 1.388(5)
C34 C33 1.403(5)
C34 H34 0.9500
C22 C27 1.379(5)
C22 C23 1.395(5)
C10 C11 1.431(5)
C10 C9 1.431(5)
C8 C7 1.383(5)
C8 C3 1.398(5)
C1 C9 1.379(5)
C1 C2 1.519(5)
C20 C21 1.377(5)
C20 C19 1.379(5)
C20 H20 0.9500
C11 C16 1.407(5)
C11 C12 1.408(5)
C2 C3 1.458(5)
C3 C4 1.385(5)
C33 C38 1.377(5)
C28 C29 1.374(6)
C28 H28 0.9500
C31 C30 1.374(6)
C31 C32 1.386(5)
C31 H31 0.9500
C12 C13 1.371(5)
C12 H12 0.9500
C19 C18 1.384(5)
C19 H19 0.9500
C14 C15 1.377(5)
C14 C13 1.407(5)
C14 H14 0.9500
C18 H18 0.9500
C38 C37 1.386(5)
C38 H38 0.9500
C4 C5 1.375(5)
C4 H4 0.9500
C16 C15 1.407(5)
C23 C24 1.381(5)
C23 H23 0.9500
C35 C36 1.386(6)
C35 H35 0.9500
C27 C26 1.387(5)
C27 H27 0.9500
C7 C6 1.397(5)
C7 H7 0.9500
C15 H15 0.9500
C29 C30 1.391(6)
C29 H29 0.9500
C6 C5 1.385(5)
C6 H6 0.9500
C37 C36 1.383(6)
C37 H37 0.9500
C24 C25 1.377(6)
C24 H24 0.9500
C25 C26 1.388(6)
C25 H25 0.9500
C36 H36 0.9500
C13 H13 0.9500
C26 H26 0.9500
C5 H5 0.9500
C45 C40 1.369(7)
C45 C44 1.380(8)
C45 H45 0.9500
C30 H30 0.9500
C42 C43 1.378(8)
C42 C41 1.408(9)
C42 H42 0.9500
C43 C44 1.349(8)
C43 H43 0.9500
C41 C40 1.372(8)
C41 H41 0.9500
C44 H44 0.9500
C40 C39 1.525(9)
C39 H39A 0.9800
C39 H39B 0.9800
C39 H39C 0.9800

loop_
_geom_hbond_atom_site_label_D
_geom_hbond_atom_site_label_H
_geom_hbond_atom_site_label_A
_geom_hbond_distance_DH
_geom_hbond_distance_HA
_geom_hbond_distance_DA
_geom_hbond_angle_DHA
N2 H2 O2 0.88 2.32 2.854(4) 119.5

loop_
_geom_torsion_atom_site_label_1
_geom_torsion_atom_site_label_2
_geom_torsion_atom_site_label_3
_geom_torsion_atom_site_label_4
_geom_torsion
N8 Ru1 O1 C10 158.6(4)
N6 Ru1 O1 C10 108.0(3)
N5 Ru1 O1 C10 -150.6(3)
N3 Ru1 O1 C10 -73.8(3)
N1 Ru1 O1 C10 18.1(3)
N8 Ru1 N5 N4 -109.2(3)
N6 Ru1 N5 N4 175.9(2)
N3 Ru1 N5 N4 -3.9(2)
O1 Ru1 N5 N4 81.9(2)
N1 Ru1 N5 N4 1.7(7)
N8 Ru1 N5 C22 60.8(3)
N6 Ru1 N5 C22 -14.2(3)
N3 Ru1 N5 C22 166.0(3)
O1 Ru1 N5 C22 -108.1(3)
N1 Ru1 N5 C22 171.7(4)
N8 Ru1 N6 C28 -178.1(3)
N5 Ru1 N6 C28 -96.7(3)
N3 Ru1 N6 C28 -90(3)
O1 Ru1 N6 C28 -9.4(3)
N1 Ru1 N6 C28 82.1(3)
N8 Ru1 N6 C32 0.0(2)
N5 Ru1 N6 C32 81.4(2)
N3 Ru1 N6 C32 88(3)
O1 Ru1 N6 C32 168.7(2)
N1 Ru1 N6 C32 -99.8(2)
C32 N7 N8 C33 -170.2(3)
C32 N7 N8 Ru1 -5.8(4)
N6 Ru1 N8 N7 3.3(2)
N5 Ru1 N8 N7 -100.1(2)
N3 Ru1 N8 N7 -174.8(2)
O1 Ru1 N8 N7 -49.1(5)
N1 Ru1 N8 N7 90.8(2)
N6 Ru1 N8 C33 166.5(3)
N5 Ru1 N8 C33 63.0(2)
N3 Ru1 N8 C33 -11.7(3)
O1 Ru1 N8 C33 114.0(4)
N1 Ru1 N8 C33 -106.1(2)
C22 N5 N4 C21 -169.7(3)
Ru1 N5 N4 C21 1.8(4)
N8 Ru1 N3 C17 -97.1(3)
N6 Ru1 N3 C17 175(3)
N5 Ru1 N3 C17 -178.0(3)
O1 Ru1 N3 C17 94.5(3)
N1 Ru1 N3 C17 3.1(3)
N8 Ru1 N3 C21 85.9(2)
N6 Ru1 N3 C21 -2(4)
N5 Ru1 N3 C21 5.0(2)
O1 Ru1 N3 C21 -82.5(2)
N1 Ru1 N3 C21 -173.8(2)
N8 Ru1 N1 C1 174.2(3)
N6 Ru1 N1 C1 -109.5(3)
N5 Ru1 N1 C1 64.7(6)
N3 Ru1 N1 C1 70.2(3)
O1 Ru1 N1 C1 -14.9(3)
N8 Ru1 N1 C8 0.2(3)
N6 Ru1 N1 C8 76.5(3)
N5 Ru1 N1 C8 -109.3(6)
N3 Ru1 N1 C8 -103.8(3)
O1 Ru1 N1 C8 171.0(3)
C21 N3 C17 C18 -0.5(5)
Ru1 N3 C17 C18 -177.4(3)
N4 N5 C22 C27 -144.9(3)
Ru1 N5 C22 C27 44.5(4)
N4 N5 C22 C23 35.6(4)
Ru1 N5 C22 C23 -135.0(3)
Ru1 O1 C10 C11 170.5(3)
Ru1 O1 C10 C9 -12.3(5)
C1 N1 C8 C7 -178.0(4)
Ru1 N1 C8 C7 -3.3(6)
C1 N1 C8 C3 0.7(4)
Ru1 N1 C8 C3 175.4(3)
C8 N1 C1 C9 -178.6(4)
Ru1 N1 C1 C9 6.1(5)
C8 N1 C1 C2 0.7(4)
Ru1 N1 C1 C2 -174.6(2)
N1 C1 C9 N2 -176.6(3)
C2 C1 C9 N2 4.3(6)
N1 C1 C9 C10 7.0(6)
C2 C1 C9 C10 -172.2(3)
C16 N2 C9 C1 -174.2(3)
C16 N2 C9 C10 2.8(4)
O1 C10 C9 C1 -3.7(6)
C11 C10 C9 C1 174.0(4)
O1 C10 C9 N2 179.4(3)
C11 C10 C9 N2 -2.9(4)
O1 C10 C11 C16 179.5(3)
C9 C10 C11 C16 1.9(4)
O1 C10 C11 C12 0.9(7)
C9 C10 C11 C12 -176.8(4)
N1 C1 C2 O2 176.7(4)
C9 C1 C2 O2 -4.0(6)
N1 C1 C2 C3 -1.7(4)
C9 C1 C2 C3 177.6(3)
C7 C8 C3 C4 -2.5(6)
N1 C8 C3 C4 178.7(4)
C7 C8 C3 C2 177.1(4)
N1 C8 C3 C2 -1.7(4)
O2 C2 C3 C4 3.3(8)
C1 C2 C3 C4 -178.5(4)
O2 C2 C3 C8 -176.2(4)
C1 C2 C3 C8 2.0(4)
C35 C34 C33 C38 -2.6(5)
C35 C34 C33 N8 172.1(3)
N7 N8 C33 C38 -146.5(3)
Ru1 N8 C33 C38 49.4(4)
N7 N8 C33 C34 38.7(4)
Ru1 N8 C33 C34 -125.4(3)
C32 N6 C28 C29 -1.3(5)
Ru1 N6 C28 C29 176.8(3)
C16 C11 C12 C13 1.0(5)
C10 C11 C12 C13 179.4(4)
C21 C20 C19 C18 -0.2(6)
N3 C17 C18 C19 0.4(6)
C20 C19 C18 C17 -0.1(6)
C34 C33 C38 C37 3.5(5)
N8 C33 C38 C37 -171.1(3)
C28 N6 C32 C31 -0.5(5)
Ru1 N6 C32 C31 -178.9(3)
C28 N6 C32 N7 175.2(3)
Ru1 N6 C32 N7 -3.1(4)
C30 C31 C32 N6 1.6(6)
C30 C31 C32 N7 -174.0(3)
N8 N7 C32 N6 5.6(4)
N8 N7 C32 C31 -178.6(3)
C8 C3 C4 C5 0.9(6)
C2 C3 C4 C5 -178.6(4)
C17 N3 C21 C20 0.3(5)
Ru1 N3 C21 C20 177.6(3)
C17 N3 C21 N4 176.6(3)
Ru1 N3 C21 N4 -6.0(4)
C19 C20 C21 N3 0.1(5)
C19 C20 C21 N4 -176.2(3)
N5 N4 C21 N3 2.9(4)
N5 N4 C21 C20 179.4(3)
C9 N2 C16 C11 -1.7(4)
C9 N2 C16 C15 178.8(4)
C12 C11 C16 N2 178.7(3)
C10 C11 C16 N2 -0.2(4)
C12 C11 C16 C15 -1.7(6)
C10 C11 C16 C15 179.4(3)
C27 C22 C23 C24 -0.3(5)
N5 C22 C23 C24 179.3(3)
C33 C34 C35 C36 -0.6(5)
C23 C22 C27 C26 -0.9(5)
N5 C22 C27 C26 179.5(3)
C3 C8 C7 C6 2.3(6)
N1 C8 C7 C6 -179.0(4)
C13 C14 C15 C16 -0.7(6)
N2 C16 C15 C14 -178.9(4)
C11 C16 C15 C14 1.6(6)
N6 C28 C29 C30 2.0(6)
C8 C7 C6 C5 -0.7(7)
C33 C38 C37 C36 -1.3(6)
C22 C23 C24 C25 2.0(6)
C23 C24 C25 C26 -2.6(6)
C38 C37 C36 C35 -1.9(6)
C34 C35 C36 C37 2.8(6)
C11 C12 C13 C14 -0.1(6)
C15 C14 C13 C12 0.0(6)
C22 C27 C26 C25 0.4(6)
C24 C25 C26 C27 1.4(6)
C3 C4 C5 C6 0.9(7)
C7 C6 C5 C4 -1.0(7)
C32 C31 C30 C29 -0.8(6)
C28 C29 C30 C31 -0.9(6)
C41 C42 C43 C44 -1.1(9)
C43 C42 C41 C40 1.7(10)
C42 C43 C44 C45 -0.3(9)
C40 C45 C44 C43 1.2(9)
C44 C45 C40 C41 -0.6(8)
C44 C45 C40 C39 177.0(6)
C42 C41 C40 C45 -0.8(9)
C42 C41 C40 C39 -178.4(6)
